data_7129479
loop_
_publ_author_name
'Mix, Andreas'
'Lamm, Jan-Hendrik'
'Schwabedissen, Jan'
'Gebel, Erich'
'Stammler, Georg'
'Mitzel, Norbert Werner'

_publ_section_title
;
 Monitoring dynamic pre-crystallization aggregation processes in solution
 by VT-DOSY NMR spectroscopy
;
_journal_name_full 'Chemical Communications'
_journal_paper_doi 10.1039/D1CC05925D
_journal_year 2022
_chemical_formula_moiety 'C5 F4 I N, C7 H8'
_chemical_formula_sum 'C12 H8 F4 I N'
_chemical_formula_weight 369.09
_chemical_melting_point 287
_space_group_crystal_system triclinic
_space_group_IT_number 2
_space_group_name_Hall '-P 1'
_space_group_name_H-M_alt 'P -1'
_atom_sites_solution_hydrogens geom
_atom_sites_solution_primary direct
_audit_creation_date 2017-10-09
_audit_creation_method
;
Olex2 1.2
(compiled 2017.08.10 svn.r3458 for OlexSys, GUI svn.r5381)
;
_audit_update_record
;
2021-05-06 deposited with the CCDC.	2021-12-24 downloaded from the CCDC.
;
_cell_angle_alpha 92.9070(14)
_cell_angle_beta 94.961(2)
_cell_angle_gamma 94.097(2)
_cell_formula_units_Z 2
_cell_length_a 7.4116(3)
_cell_length_b 7.88224(9)
_cell_length_c 10.6922(2)
_cell_measurement_reflns_used 32146
_cell_measurement_temperature 100.0(1)
_cell_measurement_theta_max 36.6110
_cell_measurement_theta_min 3.1250
_cell_volume 619.69(3)
_computing_cell_refinement 'CrysAlisPro 1.171.39.15e (Rigaku OD, 2015)'
_computing_data_collection 'CrysAlisPro 1.171.39.15e (Rigaku OD, 2015)'
_computing_data_reduction 'CrysAlisPro 1.171.39.15e (Rigaku OD, 2015)'
_computing_molecular_graphics 'Olex2 (Dolomanov et al., 2009)'
_computing_publication_material 'Olex2 (Dolomanov et al., 2009)'
_computing_structure_refinement 'ShelXL (Sheldrick, 2015)'
_computing_structure_solution 'ShelXS (Sheldrick, 2008)'
_diffrn_ambient_environment N~2~
_diffrn_ambient_temperature 100.0(1)
_diffrn_detector 'CCD plate'
_diffrn_detector_area_resol_mean 8.0951
_diffrn_detector_type Eos
_diffrn_measured_fraction_theta_full 0.995
_diffrn_measured_fraction_theta_max 0.972
_diffrn_measurement_details
;
List of Runs (angles in degrees, time in seconds):

  # Type    Start    End  Width  t~exp~   \w     \q     \k     \f   Frames
#--------------------------------------------------------------------------
  1  \w      7.00 105.00   1.00   16.00    --   35.84  77.00-120.00   98
  2  \w     17.00 104.00   1.00   16.00    --   35.84  57.00  30.00   87
  3  \w     35.00 110.00   1.00   16.00    --   35.84 178.00-120.00   75
  4  \w     -4.00  22.00   1.00   16.00    --   35.84  97.00 -50.16   26
  5  \w     17.00 104.00   1.00   16.00    --   35.84  57.00 -30.00   87
  6  \w     35.00 110.00   1.00   16.00    --   35.84 178.00 -60.00   75
  7  \w     -2.00  25.00   1.00   16.00    --   35.84  95.00-175.00   27
  8  \w     14.00 106.00   1.00   16.00    --   35.84  38.00-120.00   92
  9  \w     35.00 110.00   1.00   16.00    --   35.84 178.00  60.00   75
 10  \w    -20.00  76.00   1.00   16.00    --   35.84 -99.00 120.00   96
 11  \w      7.00 105.00   1.00   16.00    --   35.84  77.00  60.00   98
 12  \w      7.00 105.00   1.00   16.00    --   35.84  77.00 120.00   98
 13  \w     34.00 111.00   1.00   16.00    --   35.84-178.00 120.00   77
 14  \w    -20.00  76.00   1.00   16.00    --   35.84 -99.00 -60.00   96
 15  \w    -33.00  54.00   1.00   16.00    --   35.84 -57.00   0.00   87
 16  \w     34.00 111.00   1.00   16.00    --   35.84-178.00 -30.00   77
 17  \w     17.00 104.00   1.00   16.00    --   35.84  57.00  60.00   87
 18  \w     17.00 104.00   1.00   16.00    --   35.84  57.00 150.00   87
 19  \w     -2.00 108.00   1.00   16.00    --   35.84  19.00  30.00  110
 20  \w     17.00 104.00   1.00   16.00    --   35.84  57.00-120.00   87
 21  \w     17.00 104.00   1.00   16.00    --   35.84  57.00 120.00   87
 22  \w     17.00 104.00   1.00   16.00    --   35.84  57.00 -90.00   87
 23  \w    -35.00 107.00   1.00   16.00    --   35.84   0.00-180.00  142
 24  \w    -35.00 107.00   1.00   16.00    --   35.84   0.00-150.00  142
 25  \w    -35.00 107.00   1.00   16.00    --   35.84   0.00-120.00  142
 26  \w    -35.00 107.00   1.00   16.00    --   35.84   0.00 -90.00  142
 27  \w     14.00 106.00   1.00   16.00    --   35.84  38.00  30.00   92
 28  \w    -35.00 107.00   1.00   16.00    --   35.84   0.00 -30.00  142
 29  \w    -35.00 107.00   1.00   16.00    --   35.84   0.00 -60.00  142
;
_diffrn_measurement_device 'four-circle diffractometer'
_diffrn_measurement_device_type 'SuperNova, Single source at offset/far, Eos'
_diffrn_measurement_method '\w scans'
_diffrn_orient_matrix_type 'CrysAlisPro convention (1999,Acta A55,543-557)'
_diffrn_orient_matrix_UB_11 -0.0111710000
_diffrn_orient_matrix_UB_12 0.0028910000
_diffrn_orient_matrix_UB_13 0.0652728000
_diffrn_orient_matrix_UB_21 0.0955384000
_diffrn_orient_matrix_UB_22 0.0021664000
_diffrn_orient_matrix_UB_23 0.0136364000
_diffrn_orient_matrix_UB_31 0.0054139000
_diffrn_orient_matrix_UB_32 0.0902937000
_diffrn_orient_matrix_UB_33 0.0014047000
_diffrn_radiation_monochromator mirror
_diffrn_radiation_probe x-ray
_diffrn_radiation_type MoK\a
_diffrn_radiation_wavelength 0.71073
_diffrn_reflns_av_R_equivalents 0.0125
_diffrn_reflns_av_unetI/netI 0.0083
_diffrn_reflns_Laue_measured_fraction_full 0.995
_diffrn_reflns_Laue_measured_fraction_max 0.972
_diffrn_reflns_limit_h_max 12
_diffrn_reflns_limit_h_min -12
_diffrn_reflns_limit_k_max 13
_diffrn_reflns_limit_k_min -13
_diffrn_reflns_limit_l_max 17
_diffrn_reflns_limit_l_min -17
_diffrn_reflns_number 68657
_diffrn_reflns_point_group_measured_fraction_full 0.995
_diffrn_reflns_point_group_measured_fraction_max 0.972
_diffrn_reflns_theta_full 25.242
_diffrn_reflns_theta_max 36.838
_diffrn_reflns_theta_min 2.595
_diffrn_source 'micro-focus sealed X-ray tube'
_diffrn_source_type 'SuperNova (Mo) X-ray Source'
_exptl_absorpt_coefficient_mu 2.614
_exptl_absorpt_correction_T_max 1.000
_exptl_absorpt_correction_T_min 0.107
_exptl_absorpt_correction_type gaussian
_exptl_absorpt_process_details
;
CrysAlisPro 1.171.39.15e (Rigaku Oxford Diffraction, 2015)
Numerical absorption correction based on gaussian integration over
			a multifaceted crystal model
Empirical absorption correction using spherical harmonics,
 implemented in SCALE3 ABSPACK scaling algorithm.
;
_exptl_crystal_colour 'clear colourless'
_exptl_crystal_colour_lustre clear
_exptl_crystal_colour_primary colourless
_exptl_crystal_density_diffrn 1.978
_exptl_crystal_description cylindrically
_exptl_crystal_F_000 352
_exptl_crystal_size_max 0.624
_exptl_crystal_size_mid 0.39
_exptl_crystal_size_min 0.354
_refine_diff_density_max 1.798
_refine_diff_density_min -0.657
_refine_diff_density_rms 0.082
_refine_ls_extinction_method none
_refine_ls_goodness_of_fit_ref 1.078
_refine_ls_hydrogen_treatment constr
_refine_ls_matrix_type full
_refine_ls_number_parameters 165
_refine_ls_number_reflns 10787
_refine_ls_number_restraints 0
_refine_ls_restrained_S_all 1.078
_refine_ls_R_factor_all 0.0177
_refine_ls_R_factor_gt 0.0173
_refine_ls_shift/su_max 0.003
_refine_ls_shift/su_mean 0.000
_refine_ls_structure_factor_coef Fsqd
_refine_ls_weighting_details 'w=1/[\s^2^(Fo^2^)+(0.0316P)^2^+0.1180P] where P=(Fo^2^+2Fc^2^)/3'
_refine_ls_weighting_scheme calc
_refine_ls_wR_factor_gt 0.0476
_refine_ls_wR_factor_ref 0.0477
_reflns_Friedel_coverage 0.000
_reflns_number_gt 10641
_reflns_number_total 10787
_reflns_threshold_expression 'I > 2\s(I)'
_twin_special_details
;
Component 2 rotated by -179.9950\% 
 around [-0.07 1.00 -0.07] (reciprocal) or [0.00 1.00 0.00] (direct)
;
_cod_data_source_file d1cc05925d2.cif
_cod_data_source_block 2_100K
_cod_database_code 7129479
_shelx_shelxl_version_number 2016/6
_chemical_oxdiff_formula 'C11 H5 F5 I N'
_shelx_space_group_comment
;
The symmetry employed for this shelxl refinement is uniquely defined
by the following loop, which should always be used as a source of
symmetry information in preference to the above space-group names.
They are only intended as comments.
;
_cell_oxdiff_angle_alpha 92.9070(14)
_cell_oxdiff_angle_beta 94.961(2)
_cell_oxdiff_angle_gamma 94.097(2)
_cell_oxdiff_length_a 7.4116(2)
_cell_oxdiff_length_b 7.88224(9)
_cell_oxdiff_length_c 10.6922(2)
_cell_oxdiff_measurement_reflns_used 32146
_cell_oxdiff_volume 619.69(3)
_shelx_estimated_absorpt_t_max 0.458
_shelx_estimated_absorpt_t_min 0.292
_diffrn_oxdiff_ac3_digest_frames
;
0148f493577466de9410b867f057a371d90276453df
;
_olex2_refinement_description
;
1. Fixed Uiso
 At 1.2 times of:
  All C(H) groups, All C(H,H,H,H,H,H) groups
2. Others
 Sof(H12D)=Sof(H12E)=Sof(H12F)=1-FVAR(1)
 Sof(H12A)=Sof(H12B)=Sof(H12C)=FVAR(1)
3.a Aromatic/amide H refined with riding coordinates:
 C7(H7), C8(H8), C9(H9), C10(H10), C11(H11)
3.b Disordered Me refined as rotating group:
 C12(H12A,H12B,H12C,H12D,H12E,H12F)
;
_olex2_submission_special_instructions 'No special instructions were received'
_oxdiff_exptl_absorpt_empirical_details
;
Empirical correction (ABSPACK) includes:
- Absorption correction using spherical harmonics
- Frame scaling
;
_oxdiff_exptl_absorpt_empirical_full_max 8.650
_oxdiff_exptl_absorpt_empirical_full_min 0.656
_oxdiff_twin_integration_method simultaneous
_oxdiff_twin_items 2

loop_
_space_group_symop_operation_xyz
'x, y, z'
'-x, -y, -z'

loop_
_atom_site_label
_atom_site_type_symbol
_atom_site_fract_x
_atom_site_fract_y
_atom_site_fract_z
_atom_site_U_iso_or_equiv
_atom_site_adp_type
_atom_site_occupancy
_atom_site_site_symmetry_order
_atom_site_calc_flag
_atom_site_refinement_flags_posn
_atom_site_refinement_flags_adp
_atom_site_refinement_flags_occupancy
_atom_site_disorder_assembly
_atom_site_disorder_group
I1 I 1.00023(2) 0.28453(2) 0.75279(2) 0.01750(2) Uani 1 1 d . . . . .
F1 F 0.85434(12) 0.88316(12) 0.56150(8) 0.02423(15) Uani 1 1 d . . . . .
F2 F 0.83844(11) 0.53908(11) 0.55242(7) 0.02058(13) Uani 1 1 d . . . . .
F3 F 1.16469(10) 0.58544(11) 0.95537(7) 0.02002(13) Uani 1 1 d . . . . .
F4 F 1.15992(12) 0.92727(11) 0.94593(8) 0.02365(15) Uani 1 1 d . . . . .
N1 N 1.00749(14) 0.90238(12) 0.75394(10) 0.01718(15) Uani 1 1 d . . . . .
C1 C 0.92956(15) 0.80410(16) 0.65794(10) 0.01656(17) Uani 1 1 d . . . . .
C2 C 0.92237(14) 0.62844(14) 0.65320(10) 0.01454(16) Uani 1 1 d . . . . .
C3 C 1.00178(14) 0.54760(13) 0.75374(10) 0.01368(14) Uani 1 1 d . . . . .
C4 C 1.08436(14) 0.65166(14) 0.85473(10) 0.01427(16) Uani 1 1 d . . . . .
C5 C 1.08223(15) 0.82609(15) 0.84972(11) 0.01619(17) Uani 1 1 d . . . . .
C6 C 0.51492(15) 0.13919(17) 0.27680(11) 0.01957(19) Uani 1 1 d . . . . .
C7 C 0.56367(16) 0.28588(18) 0.35437(11) 0.02088(19) Uani 1 1 d . . . . .
H7 H 0.616757 0.275616 0.437489 0.025 Uiso 1 1 calc R . . . .
C8 C 0.53602(17) 0.44645(19) 0.31235(13) 0.0239(2) Uani 1 1 d . . . . .
H8 H 0.570420 0.544705 0.366655 0.029 Uiso 1 1 calc R . . . .
C9 C 0.45820(18) 0.4642(2) 0.19111(14) 0.0262(2) Uani 1 1 d . . . . .
H9 H 0.439104 0.574117 0.162235 0.031 Uiso 1 1 calc R . . . .
C10 C 0.40859(17) 0.3192(2) 0.11253(12) 0.0262(2) Uani 1 1 d . . . . .
H10 H 0.355095 0.330118 0.029617 0.031 Uiso 1 1 calc R . . . .
C11 C 0.43670(16) 0.1591(2) 0.15443(12) 0.0237(2) Uani 1 1 d . . . . .
H11 H 0.402628 0.061210 0.099678 0.028 Uiso 1 1 calc R . . . .
C12 C 0.5421(2) -0.0355(2) 0.32125(16) 0.0304(3) Uani 1 1 d . . . . .
H12A H 0.492064 -0.046909 0.402545 0.037 Uiso 0.28(2) 1 calc GR . P . .
H12B H 0.672232 -0.052351 0.330502 0.037 Uiso 0.28(2) 1 calc GR . P . .
H12C H 0.479878 -0.121237 0.259728 0.037 Uiso 0.28(2) 1 calc GR . P . .
H12D H 0.604052 -0.100089 0.259305 0.037 Uiso 0.72(2) 1 calc GR . P . .
H12E H 0.423884 -0.094647 0.331348 0.037 Uiso 0.72(2) 1 calc GR . P . .
H12F H 0.616238 -0.025761 0.402122 0.037 Uiso 0.72(2) 1 calc GR . P . .

loop_
_atom_site_aniso_label
_atom_site_aniso_U_11
_atom_site_aniso_U_22
_atom_site_aniso_U_33
_atom_site_aniso_U_23
_atom_site_aniso_U_13
_atom_site_aniso_U_12
I1 0.02013(3) 0.00978(3) 0.02278(3) -0.00003(2) 0.00345(2) 0.00134(2)
F1 0.0292(4) 0.0214(3) 0.0225(3) 0.0075(3) -0.0028(3) 0.0065(3)
F2 0.0211(3) 0.0213(3) 0.0174(3) -0.0054(2) -0.0035(2) -0.0004(3)
F3 0.0209(3) 0.0214(3) 0.0175(3) 0.0029(2) -0.0030(2) 0.0042(3)
F4 0.0248(3) 0.0186(3) 0.0249(3) -0.0088(3) -0.0043(3) -0.0015(3)
N1 0.0185(3) 0.0105(3) 0.0222(4) 0.0007(3) 0.0002(3) 0.0011(3)
C1 0.0167(4) 0.0151(4) 0.0180(4) 0.0024(3) 0.0001(3) 0.0027(3)
C2 0.0152(3) 0.0124(4) 0.0156(3) -0.0010(3) -0.0003(3) 0.0011(3)
C3 0.0138(3) 0.0105(3) 0.0165(4) -0.0006(3) 0.0010(3) 0.0007(3)
C4 0.0144(3) 0.0121(4) 0.0161(3) 0.0003(3) -0.0002(3) 0.0015(3)
C5 0.0155(4) 0.0133(4) 0.0188(4) -0.0035(3) -0.0004(3) -0.0004(3)
C6 0.0145(4) 0.0220(5) 0.0217(4) 0.0013(4) -0.0015(3) 0.0012(3)
C7 0.0184(4) 0.0241(5) 0.0192(4) 0.0003(4) -0.0012(3) -0.0008(4)
C8 0.0202(4) 0.0229(5) 0.0282(5) -0.0015(4) 0.0030(4) -0.0007(4)
C9 0.0216(5) 0.0280(6) 0.0307(6) 0.0085(5) 0.0054(4) 0.0060(4)
C10 0.0212(5) 0.0377(7) 0.0202(4) 0.0050(5) -0.0006(4) 0.0068(5)
C11 0.0186(4) 0.0306(6) 0.0206(4) -0.0036(4) -0.0029(3) 0.0026(4)
C12 0.0265(6) 0.0250(6) 0.0391(7) 0.0053(6) -0.0030(5) 0.0017(5)

loop_
_atom_type_symbol
_atom_type_description
_atom_type_scat_dispersion_real
_atom_type_scat_dispersion_imag
_atom_type_scat_source
C C 0.0033 0.0016 'International Tables Vol C Tables 4.2.6.8 and 6.1.1.4'
H H 0.0000 0.0000 'International Tables Vol C Tables 4.2.6.8 and 6.1.1.4'
F F 0.0171 0.0103 'International Tables Vol C Tables 4.2.6.8 and 6.1.1.4'
I I -0.4742 1.8119 'International Tables Vol C Tables 4.2.6.8 and 6.1.1.4'
N N 0.0061 0.0033 'International Tables Vol C Tables 4.2.6.8 and 6.1.1.4'

loop_
_exptl_crystal_face_index_h
_exptl_crystal_face_index_k
_exptl_crystal_face_index_l
_exptl_crystal_face_perp_dist
0 1 0 0.2951
8 0 8 0.1950
-8 0 -8 0.1950
11 -1 -1 0.1885
0 -1 0 0.2951
-11 1 1 0.1885
-9 1 10 0.1983
-4 0 -13 0.1967
4 0 13 0.1967
10 0 -7 0.1869
-10 0 7 0.1869
-6 0 13 0.1770
6 0 -13 0.1770
0 0 15 0.1770
0 0 -15 0.1770
7 -1 11 0.1787
-7 0 -11 0.1951
9 -1 -10 0.1983

loop_
_geom_angle_atom_site_label_1
_geom_angle_atom_site_label_2
_geom_angle_atom_site_label_3
_geom_angle
_geom_angle_site_symmetry_1
_geom_angle_site_symmetry_3
_geom_angle_publ_flag
C5 N1 C1 117.10(10) . . ?
F1 C1 C2 119.70(10) . . ?
N1 C1 F1 116.45(11) . . ?
N1 C1 C2 123.85(10) . . ?
F2 C2 C1 119.67(10) . . ?
F2 C2 C3 121.12(10) . . ?
C1 C2 C3 119.21(9) . . ?
C2 C3 I1 121.58(8) . . ?
C2 C3 C4 116.80(10) . . ?
C4 C3 I1 121.61(8) . . ?
F3 C4 C3 121.08(10) . . ?
F3 C4 C5 119.88(9) . . ?
C5 C4 C3 119.04(10) . . ?
F4 C5 C4 119.71(10) . . ?
N1 C5 F4 116.29(10) . . ?
N1 C5 C4 124.00(10) . . ?
C7 C6 C11 117.88(12) . . ?
C7 C6 C12 121.86(12) . . ?
C11 C6 C12 120.25(13) . . ?
C6 C7 H7 119.4 . . ?
C8 C7 C6 121.20(12) . . ?
C8 C7 H7 119.4 . . ?
C7 C8 H8 119.8 . . ?
C7 C8 C9 120.30(13) . . ?
C9 C8 H8 119.8 . . ?
C8 C9 H9 120.4 . . ?
C8 C9 C10 119.23(14) . . ?
C10 C9 H9 120.4 . . ?
C9 C10 H10 119.8 . . ?
C11 C10 C9 120.42(12) . . ?
C11 C10 H10 119.8 . . ?
C6 C11 H11 119.5 . . ?
C10 C11 C6 120.97(13) . . ?
C10 C11 H11 119.5 . . ?
C6 C12 H12A 109.5 . . ?
C6 C12 H12B 109.5 . . ?
C6 C12 H12C 109.5 . . ?
C6 C12 H12D 109.5 . . ?
C6 C12 H12E 109.5 . . ?
C6 C12 H12F 109.5 . . ?
H12A C12 H12B 109.5 . . ?
H12A C12 H12C 109.5 . . ?
H12A C12 H12D 141.1 . . ?
H12A C12 H12E 56.3 . . ?
H12A C12 H12F 56.3 . . ?
H12B C12 H12C 109.5 . . ?
H12B C12 H12D 56.3 . . ?
H12B C12 H12E 141.1 . . ?
H12B C12 H12F 56.3 . . ?
H12C C12 H12D 56.3 . . ?
H12C C12 H12E 56.3 . . ?
H12C C12 H12F 141.1 . . ?
H12D C12 H12E 109.5 . . ?
H12D C12 H12F 109.5 . . ?
H12E C12 H12F 109.5 . . ?

loop_
_geom_bond_atom_site_label_1
_geom_bond_atom_site_label_2
_geom_bond_distance
_geom_bond_site_symmetry_2
_geom_bond_publ_flag
I1 C3 2.0723(10) . ?
F1 C1 1.3334(13) . ?
F2 C2 1.3374(12) . ?
F3 C4 1.3325(12) . ?
F4 C5 1.3322(13) . ?
N1 C1 1.3192(15) . ?
N1 C5 1.3150(15) . ?
C1 C2 1.3800(17) . ?
C2 C3 1.3863(15) . ?
C3 C4 1.3919(14) . ?
C4 C5 1.3798(17) . ?
C6 C7 1.3952(18) . ?
C6 C11 1.4054(17) . ?
C6 C12 1.501(2) . ?
C7 H7 0.9500 . ?
C7 C8 1.387(2) . ?
C8 H8 0.9500 . ?
C8 C9 1.3906(19) . ?
C9 H9 0.9500 . ?
C9 C10 1.392(2) . ?
C10 H10 0.9500 . ?
C10 C11 1.384(2) . ?
C11 H11 0.9500 . ?
C12 H12A 0.9800 . ?
C12 H12B 0.9800 . ?
C12 H12C 0.9800 . ?
C12 H12D 0.9800 . ?
C12 H12E 0.9800 . ?
C12 H12F 0.9800 . ?

loop_
_geom_torsion_atom_site_label_1
_geom_torsion_atom_site_label_2
_geom_torsion_atom_site_label_3
_geom_torsion_atom_site_label_4
_geom_torsion
_geom_torsion_site_symmetry_1
_geom_torsion_site_symmetry_2
_geom_torsion_site_symmetry_3
_geom_torsion_site_symmetry_4
_geom_torsion_publ_flag
I1 C3 C4 F3 -0.49(14) . . . . ?
I1 C3 C4 C5 179.55(8) . . . . ?
F1 C1 C2 F2 -0.66(15) . . . . ?
F1 C1 C2 C3 179.69(10) . . . . ?
F2 C2 C3 I1 1.28(14) . . . . ?
F2 C2 C3 C4 -179.41(9) . . . . ?
F3 C4 C5 F4 -0.30(15) . . . . ?
F3 C4 C5 N1 179.45(11) . . . . ?
N1 C1 C2 F2 179.20(11) . . . . ?
N1 C1 C2 C3 -0.44(17) . . . . ?
C1 N1 C5 F4 -179.86(11) . . . . ?
C1 N1 C5 C4 0.39(16) . . . . ?
C1 C2 C3 I1 -179.07(8) . . . . ?
C1 C2 C3 C4 0.23(15) . . . . ?
C2 C3 C4 F3 -179.79(9) . . . . ?
C2 C3 C4 C5 0.24(15) . . . . ?
C3 C4 C5 F4 179.67(10) . . . . ?
C3 C4 C5 N1 -0.59(17) . . . . ?
C5 N1 C1 F1 180.00(11) . . . . ?
C5 N1 C1 C2 0.13(16) . . . . ?
C6 C7 C8 C9 0.12(19) . . . . ?
C7 C6 C11 C10 -0.17(18) . . . . ?
C7 C8 C9 C10 -0.05(19) . . . . ?
C8 C9 C10 C11 -0.1(2) . . . . ?
C9 C10 C11 C6 0.2(2) . . . . ?
C11 C6 C7 C8 -0.01(17) . . . . ?
C12 C6 C7 C8 -179.36(12) . . . . ?
C12 C6 C11 C10 179.18(13) . . . . ?

loop_
_twin_individual_id
_twin_individual_mass_fraction_refined
_oxdiff_twin_reflns_isolated
_oxdiff_twin_reflns_overlapped
_twin_individual_twin_lattice_type
_twin_individual_twin_matrix_11
_twin_individual_twin_matrix_12
_twin_individual_twin_matrix_13
_twin_individual_twin_matrix_21
_twin_individual_twin_matrix_22
_twin_individual_twin_matrix_23
_twin_individual_twin_matrix_31
_twin_individual_twin_matrix_32
_twin_individual_twin_matrix_33
1 0.5036 32598 23378 ref 1.0000 0.0000 0.0000 0.0000 1.0000 0.0000 0.0000 0.0000 1.0000
2 0.4964 32613 23378 nmt -1.0001 -0.1348 0.0001 0.0002 1.0000 -0.0001 0.0001 -0.1371 -0.9998

loop_
_exptl_oxdiff_crystal_face_indexfrac_h
_exptl_oxdiff_crystal_face_indexfrac_k
_exptl_oxdiff_crystal_face_indexfrac_l
_exptl_oxdiff_crystal_face_x
_exptl_oxdiff_crystal_face_y
_exptl_oxdiff_crystal_face_z
-0.0017 0.9949 0.0011 0.0030 0.0020 0.0898
7.9838 -0.0285 7.9813 0.4317 0.8715 0.0519
-7.9838 0.0285 -7.9813 -0.4317 -0.8715 -0.0519
10.9163 -1.0398 -0.8739 -0.1820 1.0288 -0.0360
0.0017 -0.9949 -0.0011 -0.0030 -0.0020 -0.0898
-10.9163 1.0398 0.8739 0.1820 -1.0288 0.0360
-8.8836 1.0359 9.7801 0.7406 -0.7131 0.0592
-4.0392 0.0100 -12.8760 -0.7953 -0.5615 -0.0390
4.0392 -0.0100 12.8760 0.7953 0.5615 0.0390
9.8904 -0.0436 -6.8068 -0.5549 0.8520 0.0400
-9.8904 0.0436 6.8068 0.5549 -0.8520 -0.0400
-5.8880 0.0303 12.7720 0.8995 -0.3883 -0.0112
5.8880 -0.0303 -12.7720 -0.8995 0.3883 0.0112
0.0788 0.0070 14.8089 0.9658 0.2095 0.0219
-0.0788 -0.0070 -14.8089 -0.9658 -0.2095 -0.0219
7.0085 -1.0180 10.9316 0.6323 0.8164 -0.0386
-7.0068 0.0231 -10.9327 -0.6353 -0.8185 -0.0512
8.8836 -1.0359 -9.7801 -0.7406 0.7131 -0.0592
